data_4109821
loop_
_publ_author_name
'Victor I. Ovcharenko'
'Elena V. Gorelik'
'Sergey V. Fokin'
'Galina V. Romanenko'
'Vladimir N. Ikorskii'
'Anna V. Krashilina'
'Vladimir K. Cherkasov'
'Gleb A. Abakumov'

_publ_section_title
;
 Ligand Effects on the Ferro- to Antiferromagnetic Exchange Ratio in
 Bis(o-Semiquinonato)copper(II)
;
_journal_name_full 'Journal of the American Chemical Society'
_journal_page_first 10512
_journal_page_last 10521
_journal_paper_doi 10.1021/ja072463b
_journal_volume 129
_journal_year 2007
_chemical_formula_moiety 'Cu(C10 H10 O2)2 (C4 H6 N2)'
_chemical_formula_sum 'C44 H64 Cu2 N8 O4'
_chemical_formula_weight 896.11
_chemical_name_systematic
; 
 [bis(3,6-di-tert-butyl-catechalato)(1-methylimidazole))copper(II)]
;
_space_group_IT_number 19
_symmetry_cell_setting orthorhombic
_symmetry_space_group_name_Hall 'P 2ac 2ab'
_symmetry_space_group_name_H-M 'P 21 21 21'
_atom_sites_solution_hydrogens geom
_atom_sites_solution_primary direct
_atom_sites_solution_secondary difmap
_audit_creation_method SHELXL-97
_cell_angle_alpha 90.00
_cell_angle_beta 90.00
_cell_angle_gamma 90.00
_cell_formula_units_Z 2
_cell_length_a 7.1324(7)
_cell_length_b 17.6776(17)
_cell_length_c 18.2915(17)
_cell_measurement_reflns_used 4644
_cell_measurement_temperature 298(2)
_cell_measurement_theta_max 22.77
_cell_measurement_theta_min 2.23
_cell_volume 2306.3(4)
_computing_cell_refinement 'Bruker SMART'
_computing_data_collection 'Bruker SMART'
_computing_data_reduction 'Bruker SAINT'
_computing_molecular_graphics 'Bruker SHELXTL'
_computing_publication_material 'Bruker SHELXTL'
_computing_structure_refinement 'SHELXL-97 (Sheldrick, 1997)'
_computing_structure_solution 'SHELXS-97 (Sheldrick, 1990)'
_diffrn_ambient_temperature 298(2)
_diffrn_measured_fraction_theta_full 0.997
_diffrn_measured_fraction_theta_max 0.997
_diffrn_measurement_device_type 'CCD area detector'
_diffrn_measurement_method 'phi and omega scans'
_diffrn_radiation_monochromator graphite
_diffrn_radiation_source 'fine-focus sealed tube'
_diffrn_radiation_type MoK\a
_diffrn_radiation_wavelength 0.71073
_diffrn_reflns_av_R_equivalents 0.0394
_diffrn_reflns_av_sigmaI/netI 0.0317
_diffrn_reflns_limit_h_max 7
_diffrn_reflns_limit_h_min -7
_diffrn_reflns_limit_k_max 19
_diffrn_reflns_limit_k_min -19
_diffrn_reflns_limit_l_max 20
_diffrn_reflns_limit_l_min -20
_diffrn_reflns_number 17685
_diffrn_reflns_theta_full 23.33
_diffrn_reflns_theta_max 23.33
_diffrn_reflns_theta_min 2.23
_exptl_absorpt_coefficient_mu 0.971
_exptl_absorpt_correction_type none
_exptl_crystal_colour brown
_exptl_crystal_density_diffrn 1.290
_exptl_crystal_description plate
_exptl_crystal_F_000 948
_refine_diff_density_max 0.356
_refine_diff_density_min -0.192
_refine_diff_density_rms 0.068
_refine_ls_abs_structure_details 'Flack H D (1983), Acta Cryst. A39, 876-881'
_refine_ls_abs_structure_Flack -0.007(15)
_refine_ls_extinction_coef 0.0000(4)
_refine_ls_extinction_expression Fc^*^=kFc[1+0.001xFc^2^\l^3^/sin(2\q)]^-1/4^
_refine_ls_extinction_method SHELXL
_refine_ls_goodness_of_fit_ref 0.955
_refine_ls_hydrogen_treatment mixed
_refine_ls_matrix_type full
_refine_ls_number_parameters 391
_refine_ls_number_reflns 3323
_refine_ls_number_restraints 0
_refine_ls_restrained_S_all 0.955
_refine_ls_R_factor_all 0.0356
_refine_ls_R_factor_gt 0.0328
_refine_ls_shift/su_max 6.289
_refine_ls_shift/su_mean 0.023
_refine_ls_structure_factor_coef Fsqd
_refine_ls_weighting_details 'calc w=1/[\s^2^(Fo^2^)+(0.0644P)^2^+0.0000P] where P=(Fo^2^+2Fc^2^)/3'
_refine_ls_weighting_scheme calc
_refine_ls_wR_factor_gt 0.0824
_refine_ls_wR_factor_ref 0.0847
_reflns_number_gt 3121
_reflns_number_total 3323
_reflns_threshold_expression >2sigma(I)
_cod_data_source_file ja072463bsi20070522_080040_7.cif
_cod_data_source_block f291s
_cod_database_code 4109821

loop_
_symmetry_equiv_pos_as_xyz
'x, y, z'
'-x+1/2, -y, z+1/2'
'-x, y+1/2, -z+1/2'
'x+1/2, -y+1/2, -z'

loop_
_atom_site_label
_atom_site_type_symbol
_atom_site_fract_x
_atom_site_fract_y
_atom_site_fract_z
_atom_site_U_iso_or_equiv
_atom_site_adp_type
_atom_site_occupancy
_atom_site_symmetry_multiplicity
_atom_site_calc_flag
Cu Cu 1.02388(5) -0.353999(17) 0.004629(17) 0.03934(15) Uani 1 1 d
O1 O 1.0572(3) -0.46019(11) 0.00785(10) 0.0453(5) Uani 1 1 d
N2 N 1.0241(4) -0.24116(13) 0.01058(13) 0.0413(6) Uani 1 1 d
O3 O 1.0138(4) -0.35947(11) 0.10781(10) 0.0483(6) Uani 1 1 d
N4 N 0.9763(5) -0.35869(15) -0.10292(13) 0.0466(7) Uani 1 1 d
C5 C 1.0405(4) -0.48700(15) 0.07600(14) 0.0351(7) Uani 1 1 d
C1B C 1.0595(9) -0.0508(3) -0.0565(4) 0.0792(15) Uani 1 1 d
H1BA H 1.137(7) -0.056(3) -0.094(3) 0.095(18) Uiso 1 1 d
H1BB H 1.127(8) -0.022(3) -0.034(3) 0.11(2) Uiso 1 1 d
H1BC H 0.956(7) -0.032(2) -0.069(2) 0.075(14) Uiso 1 1 d
N7 N 1.0366(4) -0.12064(14) -0.01476(15) 0.0469(7) Uani 1 1 d
C8 C 1.0396(4) -0.56378(15) 0.09355(15) 0.0359(6) Uani 1 1 d
C9 C 1.0175(5) -0.43096(15) 0.13141(14) 0.0352(7) Uani 1 1 d
C10 C 0.9971(5) -0.52805(18) 0.22006(17) 0.0445(8) Uani 1 1 d
H10A H 0.972(5) -0.5407(17) 0.2683(18) 0.047(8) Uiso 1 1 d
C11 C 1.0248(7) -0.4150(2) -0.14418(18) 0.0513(9) Uani 1 1 d
C12 C 1.0175(5) -0.58205(17) 0.16666(16) 0.0436(7) Uani 1 1 d
H12A H 1.009(4) -0.6312(16) 0.1790(17) 0.045(8) Uiso 1 1 d
N13 N 0.9772(4) -0.40543(17) -0.21329(13) 0.0529(7) Uani 1 1 d
C14 C 1.0686(5) -0.18963(19) -0.03842(19) 0.0469(8) Uani 1 1 d
H14A H 1.120(4) -0.1987(17) -0.0849(19) 0.043(9) Uiso 1 1 d
C15 C 1.2448(7) -0.6147(3) -0.0055(3) 0.0726(13) Uani 1 1 d
H15A H 1.267(5) -0.565(2) -0.020(2) 0.074(12) Uiso 1 1 d
H15B H 1.255(5) -0.655(2) -0.0402(19) 0.061(10) Uiso 1 1 d
H15C H 1.340(8) -0.626(3) 0.027(3) 0.12(2) Uiso 1 1 d
C16 C 0.9955(4) -0.45121(17) 0.20457(14) 0.0381(7) Uani 1 1 d
C17 C 1.0594(5) -0.62433(17) 0.03331(19) 0.0454(8) Uani 1 1 d
C18 C 0.9711(5) -0.39072(17) 0.26410(16) 0.0461(8) Uani 1 1 d
C19 C 0.9617(5) -0.20044(19) 0.0688(2) 0.0513(9) Uani 1 1 d
C20 C 0.9002(9) -0.6175(3) -0.0199(3) 0.0757(14) Uani 1 1 d
H20A H 0.882(6) -0.567(3) -0.037(2) 0.083(14) Uiso 1 1 d
H20B H 0.800(8) -0.636(3) 0.004(3) 0.12(2) Uiso 1 1 d
H20C H 0.912(6) -0.656(3) -0.061(2) 0.086(14) Uiso 1 1 d
C21 C 0.7991(8) -0.3423(3) 0.2491(3) 0.0696(12) Uani 1 1 d
H21A H 0.782(8) -0.301(3) 0.286(3) 0.115(18) Uiso 1 1 d
H21B H 0.696(6) -0.370(2) 0.247(2) 0.062(13) Uiso 1 1 d
H21C H 0.792(6) -0.318(2) 0.201(2) 0.077(14) Uiso 1 1 d
C22 C 0.8880(6) -0.3377(2) -0.2166(2) 0.0647(11) Uani 1 1 d
H22A H 0.856(5) -0.320(2) -0.263(2) 0.060(12) Uiso 1 1 d
C23 C 1.1443(7) -0.3399(3) 0.2650(3) 0.0670(13) Uani 1 1 d
H23A H 1.255(6) -0.371(2) 0.283(2) 0.058(11) Uiso 1 1 d
H23B H 1.139(6) -0.308(2) 0.300(3) 0.078(15) Uiso 1 1 d
H23C H 1.159(6) -0.313(2) 0.225(3) 0.068(13) Uiso 1 1 d
C24 C 0.9486(8) -0.4254(3) 0.3403(2) 0.0643(11) Uani 1 1 d
H24A H 1.063(6) -0.451(2) 0.346(2) 0.056(11) Uiso 1 1 d
H24B H 0.844(5) -0.464(2) 0.341(2) 0.065(11) Uiso 1 1 d
H24C H 0.925(5) -0.3832(19) 0.3733(19) 0.050(10) Uiso 1 1 d
C25 C 0.9666(6) -0.1274(2) 0.0536(2) 0.0578(10) Uani 1 1 d
C26 C 1.0557(9) -0.7041(2) 0.0649(3) 0.0722(13) Uani 1 1 d
H26A H 1.061(5) -0.739(2) 0.027(2) 0.058(10) Uiso 1 1 d
H26B H 0.950(7) -0.716(2) 0.088(3) 0.081(16) Uiso 1 1 d
H26C H 1.165(7) -0.711(3) 0.103(3) 0.098(16) Uiso 1 1 d
C27 C 0.8896(6) -0.3095(2) -0.1496(2) 0.0567(10) Uani 1 1 d
H27A H 0.831(6) -0.263(2) -0.131(2) 0.070(12) Uiso 1 1 d
C1A C 1.0066(8) -0.4587(3) -0.2738(2) 0.0738(13) Uani 1 1 d
H1AA H 1.092(7) -0.502(2) -0.258(2) 0.092(15) Uiso 1 1 d
H1AB H 1.140(10) -0.445(4) -0.294(3) 0.16(3) Uiso 1 1 d
H1AC H 0.907(8) -0.458(3) -0.297(3) 0.098(17) Uiso 1 1 d
H11A H 1.077(4) -0.4523(16) -0.1333(14) 0.016(8) Uiso 1 1 d
H19A H 0.926(6) -0.221(2) 0.111(2) 0.069(12) Uiso 1 1 d
H25A H 0.936(6) -0.087(2) 0.084(2) 0.070(12) Uiso 1 1 d

loop_
_atom_site_aniso_label
_atom_site_aniso_U_11
_atom_site_aniso_U_22
_atom_site_aniso_U_33
_atom_site_aniso_U_23
_atom_site_aniso_U_13
_atom_site_aniso_U_12
Cu 0.0567(2) 0.0299(2) 0.0315(2) 0.00147(14) 0.00103(18) 0.00228(15)
O1 0.0738(12) 0.0318(10) 0.0305(10) -0.0003(8) 0.0077(13) 0.0016(9)
N2 0.0521(14) 0.0335(13) 0.0384(13) 0.0014(11) 0.0021(16) 0.0019(11)
O3 0.0814(17) 0.0319(11) 0.0317(10) -0.0008(8) 0.0005(11) 0.0062(15)
N4 0.0623(17) 0.0401(15) 0.0373(14) 0.0024(11) -0.0044(13) 0.0037(18)
C5 0.0390(15) 0.0378(16) 0.0284(14) -0.0018(12) 0.0009(13) 0.0021(14)
C1B 0.073(3) 0.043(3) 0.122(5) 0.035(3) 0.017(4) 0.007(3)
N7 0.0464(14) 0.0313(14) 0.0629(19) 0.0067(13) 0.0055(15) 0.0014(11)
C8 0.0390(15) 0.0290(15) 0.0398(15) 0.0005(12) -0.0005(13) -0.0010(13)
C9 0.0397(18) 0.0290(15) 0.0369(15) 0.0014(12) -0.0027(14) -0.0002(16)
C10 0.0493(19) 0.050(2) 0.0343(16) 0.0091(14) 0.0014(16) -0.0038(16)
C11 0.059(2) 0.044(2) 0.050(2) 0.0057(17) -0.0062(19) 0.007(2)
C12 0.0505(19) 0.0340(17) 0.0463(17) 0.0088(14) 0.0023(16) -0.0022(15)
N13 0.0540(18) 0.0668(19) 0.0377(15) -0.0105(13) -0.0003(14) -0.0069(18)
C14 0.056(2) 0.036(2) 0.049(2) -0.0001(16) 0.0101(17) 0.0038(16)
C15 0.096(3) 0.045(2) 0.077(3) -0.017(2) 0.032(3) 0.004(2)
C16 0.0380(17) 0.0412(17) 0.0351(15) -0.0022(12) 0.0000(14) -0.0058(15)
C17 0.060(2) 0.0295(16) 0.0467(18) -0.0004(13) 0.0021(16) -0.0006(15)
C18 0.055(2) 0.0511(19) 0.0328(16) -0.0031(13) 0.0013(17) -0.0040(17)
C19 0.066(2) 0.041(2) 0.0474(19) 0.0010(16) 0.0035(19) -0.0036(18)
C20 0.113(4) 0.047(3) 0.067(3) -0.013(2) -0.026(3) -0.003(3)
C21 0.080(3) 0.070(3) 0.059(3) -0.017(3) -0.004(2) 0.020(3)
C22 0.081(3) 0.067(3) 0.046(2) 0.008(2) -0.013(2) 0.007(2)
C23 0.089(3) 0.071(3) 0.041(2) -0.011(2) 0.000(2) -0.027(3)
C24 0.087(3) 0.068(3) 0.038(2) -0.0031(19) 0.008(2) -0.006(3)
C25 0.067(2) 0.037(2) 0.070(3) -0.0099(17) 0.013(2) 0.0058(18)
C26 0.117(4) 0.031(2) 0.068(3) -0.0026(19) 0.008(3) 0.003(2)
C27 0.076(3) 0.048(2) 0.046(2) 0.0032(18) -0.0110(18) 0.0039(19)
C1A 0.064(3) 0.101(4) 0.057(2) -0.032(2) 0.000(2) 0.000(3)

loop_
_atom_type_symbol
_atom_type_description
_atom_type_scat_dispersion_real
_atom_type_scat_dispersion_imag
_atom_type_scat_source
C C 0.0033 0.0016 'International Tables Vol C Tables 4.2.6.8 and 6.1.1.4'
H H 0.0000 0.0000 'International Tables Vol C Tables 4.2.6.8 and 6.1.1.4'
N N 0.0061 0.0033 'International Tables Vol C Tables 4.2.6.8 and 6.1.1.4'
O O 0.0106 0.0060 'International Tables Vol C Tables 4.2.6.8 and 6.1.1.4'
Cu Cu 0.3201 1.2651 'International Tables Vol C Tables 4.2.6.8 and 6.1.1.4'

loop_
_geom_angle_atom_site_label_1
_geom_angle_atom_site_label_2
_geom_angle_atom_site_label_3
_geom_angle
O3 Cu O1 85.59(8)
O3 Cu N4 166.91(10)
O1 Cu N4 90.62(9)
O3 Cu N2 89.82(9)
O1 Cu N2 171.23(10)
N4 Cu N2 95.46(10)
C5 O1 Cu 111.63(16)
C14 N2 C19 104.2(3)
C14 N2 Cu 130.8(2)
C19 N2 Cu 124.8(2)
C9 O3 Cu 111.72(17)
C11 N4 C27 104.2(3)
C11 N4 Cu 124.1(2)
C27 N4 Cu 131.7(2)
O1 C5 C8 124.0(2)
O1 C5 C9 115.2(2)
C8 C5 C9 120.8(2)
C14 N7 C25 106.7(3)
C14 N7 C1B 126.4(4)
C25 N7 C1B 126.8(4)
C12 C8 C5 116.7(3)
C12 C8 C17 122.6(3)
C5 C8 C17 120.7(2)
O3 C9 C16 123.4(2)
O3 C9 C5 115.5(2)
C16 C9 C5 121.1(3)
C12 C10 C16 122.4(3)
N13 C11 N4 113.0(4)
C10 C12 C8 122.5(3)
C11 N13 C22 106.0(3)
C11 N13 C1A 127.1(4)
C22 N13 C1A 126.8(3)
N2 C14 N7 112.1(3)
C9 C16 C10 116.5(3)
C9 C16 C18 121.0(3)
C10 C16 C18 122.5(3)
C20 C17 C15 110.4(4)
C20 C17 C26 107.9(4)
C15 C17 C26 107.3(4)
C20 C17 C8 109.8(3)
C15 C17 C8 109.7(3)
C26 C17 C8 111.7(3)
C24 C18 C23 108.1(3)
C24 C18 C21 107.7(4)
C23 C18 C21 108.9(4)
C24 C18 C16 112.2(3)
C23 C18 C16 109.0(3)
C21 C18 C16 110.8(3)
C25 C19 N2 110.0(3)
C27 C22 N13 106.7(3)
C19 C25 N7 106.9(3)
C22 C27 N4 110.0(4)

loop_
_geom_bond_atom_site_label_1
_geom_bond_atom_site_label_2
_geom_bond_distance
Cu O3 1.8913(19)
Cu O1 1.8932(19)
Cu N4 1.998(2)
Cu N2 1.998(2)
O1 C5 1.339(3)
N2 C14 1.317(4)
N2 C19 1.361(4)
O3 C9 1.336(3)
N4 C11 1.296(5)
N4 C27 1.367(4)
C5 C8 1.395(4)
C5 C9 1.427(4)
C1B N7 1.460(5)
N7 C14 1.314(4)
N7 C25 1.351(5)
C8 C12 1.385(4)
C8 C17 1.543(4)
C9 C16 1.394(4)
C10 C12 1.373(4)
C10 C16 1.388(4)
C11 N13 1.320(4)
N13 C22 1.357(5)
N13 C1A 1.468(5)
C15 C17 1.511(5)
C16 C18 1.536(4)
C17 C20 1.501(6)
C17 C26 1.524(5)
C18 C24 1.532(5)
C18 C23 1.528(6)
C18 C21 1.521(6)
C19 C25 1.322(5)
C22 C27 1.323(5)
